data_4087843
loop_
_publ_author_name
'Siwatch, Rahul Kumar'
'Karwasara, Surendar'
'Sharma, Mahendra Kumar'
'Mondal, Santigopal'
'Mukherjee, Goutam'
'Rajaraman, Gopalan'
'Nagendran, Selvarajan'

_publ_section_title
;
 Reactivity of LGe--NR2 and LGe(E)--NR2 over LGe--Cl and LGe(E)--Cl toward
 Me3SiX (L = Aminotroponiminate; NR2 = N(SiMe3)2/NC4H4; E = S/Se; X =
 Br/CN)
;
_journal_issue 4
_journal_name_full Organometallics
_journal_page_first 429
_journal_paper_doi 10.1021/acs.organomet.5b00643
_journal_volume 35
_journal_year 2016
_chemical_formula_moiety 'C15 H23 Br Ge N2'
_chemical_formula_sum 'C15 H23 Br Ge N2'
_chemical_formula_weight 383.86
_space_group_IT_number 14
_space_group_name_Hall '-P 2ybc'
_space_group_name_H-M_alt 'P 1 21/c 1'
_symmetry_cell_setting monoclinic
_symmetry_space_group_name_Hall '-P 2ybc'
_symmetry_space_group_name_H-M 'P 1 21/c 1'
_atom_sites_solution_hydrogens geom
_atom_sites_solution_primary direct
_atom_sites_solution_secondary difmap
_audit_creation_method SHELXL-97
_cell_angle_alpha 90.00
_cell_angle_beta 102.667(3)
_cell_angle_gamma 90.00
_cell_formula_units_Z 4
_cell_length_a 11.570(2)
_cell_length_b 10.8627(19)
_cell_length_c 14.180(3)
_cell_measurement_reflns_used 3348
_cell_measurement_temperature 298(2)
_cell_measurement_theta_max 27.61
_cell_measurement_theta_min 2.44
_cell_volume 1738.8(6)
_computing_cell_refinement 'Bruker SMART'
_computing_data_collection 'Bruker SMART'
_computing_data_reduction 'Bruker SAINT'
_computing_molecular_graphics 'Bruker SHELXTL'
_computing_publication_material 'Bruker SHELXTL'
_computing_structure_refinement 'SHELXL-97 (Sheldrick, 1997)'
_computing_structure_solution 'SHELXS-97 (Sheldrick, 1990)'
_diffrn_ambient_temperature 298(2)
_diffrn_measured_fraction_theta_full 0.998
_diffrn_measured_fraction_theta_max 0.998
_diffrn_measurement_device_type 'CCD area detector'
_diffrn_measurement_method 'phi and omega scans'
_diffrn_radiation_monochromator graphite
_diffrn_radiation_source 'fine-focus sealed tube'
_diffrn_radiation_type MoK\a
_diffrn_radiation_wavelength 0.71073
_diffrn_reflns_av_R_equivalents 0.0313
_diffrn_reflns_av_sigmaI/netI 0.0331
_diffrn_reflns_limit_h_max 13
_diffrn_reflns_limit_h_min -11
_diffrn_reflns_limit_k_max 12
_diffrn_reflns_limit_k_min -12
_diffrn_reflns_limit_l_max 15
_diffrn_reflns_limit_l_min -16
_diffrn_reflns_number 8846
_diffrn_reflns_theta_full 24.99
_diffrn_reflns_theta_max 24.99
_diffrn_reflns_theta_min 1.80
_exptl_absorpt_coefficient_mu 4.050
_exptl_absorpt_correction_T_max 0.529
_exptl_absorpt_correction_T_min 0.266
_exptl_absorpt_correction_type multi-scan
_exptl_absorpt_process_details '(SADABS; Bruker, 2000)'
_exptl_crystal_colour Yellow
_exptl_crystal_density_diffrn 1.466
_exptl_crystal_density_method 'not measured'
_exptl_crystal_description Block
_exptl_crystal_F_000 776.0
_exptl_crystal_size_max 0.544
_exptl_crystal_size_mid 0.279
_exptl_crystal_size_min 0.158
_refine_diff_density_max 0.586
_refine_diff_density_min -0.301
_refine_diff_density_rms 0.073
_refine_ls_abs_structure_details 'Flack H D (1983), Acta Cryst. A39, 876-881'
_refine_ls_extinction_method none
_refine_ls_goodness_of_fit_ref 1.042
_refine_ls_hydrogen_treatment constr
_refine_ls_matrix_type full
_refine_ls_number_parameters 176
_refine_ls_number_reflns 3057
_refine_ls_number_restraints 0
_refine_ls_restrained_S_all 1.042
_refine_ls_R_factor_all 0.0554
_refine_ls_R_factor_gt 0.0403
_refine_ls_shift/su_max 0.000
_refine_ls_shift/su_mean 0.000
_refine_ls_structure_factor_coef Fsqd
_refine_ls_weighting_details 'calc w=1/[\s^2^(Fo^2^)+(0.0647P)^2^+0.0650P] where P=(Fo^2^+2Fc^2^)/3'
_refine_ls_weighting_scheme calc
_refine_ls_wR_factor_gt 0.1047
_refine_ls_wR_factor_ref 0.1103
_reflns_number_gt 2323
_reflns_number_total 3060
_reflns_threshold_expression >2sigma(I)
_cod_data_source_file om5b00643_si_001.cif
_cod_data_source_block 3
_cod_depositor_comments
;
The following automatic conversions were performed:

data item '_symmetry_cell_setting' value 'Monoclinic' was changed to
'monoclinic' in accordance with the
/home/saulius/struct/COD-crude-data/automatic-downloads/DataCite-retrospective/ACS/depositions/lib/dictionaries/cif_core.dic
dictionary named 'cif_core.dic' version 2.4.2 last updated on
2011-04-26.

Automatic conversion script
Id: cif_fix_values 6909 2019-04-08 15:41:33Z antanas 
;
_cod_original_sg_symbol_H-M 'P 21/c'
_cod_database_code 4087843

loop_
_symmetry_equiv_pos_as_xyz
'x, y, z'
'-x, y+1/2, -z+1/2'
'-x, -y, -z'
'x, -y-1/2, z-1/2'

loop_
_atom_site_label
_atom_site_type_symbol
_atom_site_fract_x
_atom_site_fract_y
_atom_site_fract_z
_atom_site_U_iso_or_equiv
_atom_site_adp_type
_atom_site_occupancy
_atom_site_symmetry_multiplicity
_atom_site_calc_flag
_atom_site_refinement_flags
Ge1 Ge 0.26286(4) 0.13096(3) 0.22146(3) 0.05511(17) Uani 1 1 d .
Br1 Br 0.46931(4) 0.11002(4) 0.32640(3) 0.0769(2) Uani 1 1 d .
N1 N 0.2584(3) -0.0274(2) 0.15976(19) 0.0516(7) Uani 1 1 d .
N2 N 0.3071(2) 0.1781(2) 0.1025(2) 0.0496(7) Uani 1 1 d .
C1 C 0.2946(3) -0.0336(3) 0.0764(2) 0.0449(8) Uani 1 1 d .
C2 C 0.3068(3) -0.1451(3) 0.0309(3) 0.0563(9) Uani 1 1 d .
H2 H 0.2888 -0.2139 0.0640 0.068 Uiso 1 1 calc R
C3 C 0.3406(4) -0.1720(4) -0.0539(3) 0.0694(11) Uani 1 1 d .
H3 H 0.3416 -0.2554 -0.0685 0.083 Uiso 1 1 calc R
C4 C 0.3735(4) -0.0943(4) -0.1211(3) 0.0707(11) Uani 1 1 d .
H4 H 0.3934 -0.1309 -0.1747 0.085 Uiso 1 1 calc R
C5 C 0.3793(3) 0.0324(4) -0.1155(3) 0.0621(10) Uani 1 1 d .
H5 H 0.4026 0.0709 -0.1669 0.075 Uiso 1 1 calc R
C6 C 0.3557(3) 0.1111(3) -0.0450(3) 0.0532(9) Uani 1 1 d .
H6 H 0.3651 0.1942 -0.0575 0.064 Uiso 1 1 calc R
C7 C 0.3206(3) 0.0879(3) 0.0411(2) 0.0448(8) Uani 1 1 d .
C8 C 0.2238(4) -0.1358(3) 0.2082(3) 0.0596(10) Uani 1 1 d .
H8A H 0.2275 -0.1155 0.2754 0.071 Uiso 1 1 calc R
H8B H 0.2808 -0.2009 0.2068 0.071 Uiso 1 1 calc R
C9 C 0.3239(3) 0.3084(3) 0.0828(3) 0.0559(9) Uani 1 1 d .
H9A H 0.3925 0.3166 0.0544 0.067 Uiso 1 1 calc R
H9B H 0.3403 0.3530 0.1435 0.067 Uiso 1 1 calc R
C10 C 0.1008(4) -0.1837(4) 0.1638(3) 0.0696(11) Uani 1 1 d .
H10 H 0.0993 -0.2087 0.0971 0.084 Uiso 1 1 calc R
C11 C 0.2179(4) 0.3670(3) 0.0155(3) 0.0632(11) Uani 1 1 d .
H11 H 0.2050 0.3242 -0.0468 0.076 Uiso 1 1 calc R
C12 C 0.0760(5) -0.2969(5) 0.2196(4) 0.1045(17) Uani 1 1 d .
H12A H 0.1339 -0.3593 0.2165 0.157 Uiso 1 1 calc R
H12B H -0.0017 -0.3278 0.1916 0.157 Uiso 1 1 calc R
H12C H 0.0803 -0.2750 0.2859 0.157 Uiso 1 1 calc R
C13 C 0.0064(5) -0.0872(5) 0.1613(5) 0.118(2) Uani 1 1 d .
H13A H 0.0115 -0.0555 0.2253 0.176 Uiso 1 1 calc R
H13B H -0.0703 -0.1234 0.1380 0.176 Uiso 1 1 calc R
H13C H 0.0178 -0.0214 0.1191 0.176 Uiso 1 1 calc R
C14 C 0.2441(4) 0.5008(4) -0.0012(3) 0.0864(14) Uani 1 1 d .
H14A H 0.2602 0.5438 0.0594 0.130 Uiso 1 1 calc R
H14B H 0.1769 0.5373 -0.0438 0.130 Uiso 1 1 calc R
H14C H 0.3119 0.5060 -0.0298 0.130 Uiso 1 1 calc R
C15 C 0.1051(4) 0.3554(4) 0.0540(4) 0.0915(15) Uani 1 1 d .
H15A H 0.1172 0.3929 0.1167 0.137 Uiso 1 1 calc R
H15B H 0.0860 0.2699 0.0589 0.137 Uiso 1 1 calc R
H15C H 0.0410 0.3960 0.0107 0.137 Uiso 1 1 calc R

loop_
_atom_site_aniso_label
_atom_site_aniso_U_11
_atom_site_aniso_U_22
_atom_site_aniso_U_33
_atom_site_aniso_U_23
_atom_site_aniso_U_13
_atom_site_aniso_U_12
Ge1 0.0615(3) 0.0525(3) 0.0545(3) -0.00304(17) 0.0197(2) 0.00482(17)
Br1 0.0726(3) 0.0989(4) 0.0563(3) -0.0132(2) 0.0076(2) 0.0049(2)
N1 0.0624(19) 0.0427(16) 0.0502(17) 0.0055(13) 0.0134(14) -0.0053(13)
N2 0.0569(18) 0.0380(15) 0.0537(17) 0.0015(13) 0.0119(14) 0.0022(13)
C1 0.042(2) 0.0443(19) 0.0472(19) 0.0002(15) 0.0065(15) -0.0014(14)
C2 0.062(2) 0.043(2) 0.069(2) -0.0026(17) 0.0243(19) -0.0057(17)
C3 0.075(3) 0.052(2) 0.086(3) -0.022(2) 0.026(2) -0.010(2)
C4 0.072(3) 0.082(3) 0.061(2) -0.020(2) 0.022(2) -0.008(2)
C5 0.060(2) 0.079(3) 0.049(2) 0.0023(19) 0.0148(18) -0.003(2)
C6 0.056(2) 0.048(2) 0.055(2) 0.0080(16) 0.0112(18) 0.0013(16)
C7 0.0422(19) 0.0433(18) 0.0466(19) 0.0036(15) 0.0049(15) 0.0006(15)
C8 0.069(3) 0.052(2) 0.059(2) 0.0086(17) 0.0169(19) -0.0071(19)
C9 0.067(2) 0.0398(19) 0.060(2) 0.0023(16) 0.0124(19) -0.0018(17)
C10 0.067(3) 0.069(3) 0.076(3) 0.000(2) 0.021(2) -0.011(2)
C11 0.075(3) 0.044(2) 0.067(3) 0.0016(17) 0.007(2) 0.0062(18)
C12 0.099(4) 0.085(3) 0.132(4) 0.023(3) 0.031(3) -0.038(3)
C13 0.069(4) 0.093(4) 0.190(7) -0.006(4) 0.027(4) 0.000(3)
C14 0.100(4) 0.049(2) 0.110(4) 0.021(2) 0.023(3) 0.009(2)
C15 0.074(3) 0.075(3) 0.126(4) 0.021(3) 0.024(3) 0.019(2)

loop_
_atom_type_symbol
_atom_type_description
_atom_type_scat_dispersion_real
_atom_type_scat_dispersion_imag
_atom_type_scat_source
C C 0.0033 0.0016 'International Tables Vol C Tables 4.2.6.8 and 6.1.1.4'
H H 0.0000 0.0000 'International Tables Vol C Tables 4.2.6.8 and 6.1.1.4'
N N 0.0061 0.0033 'International Tables Vol C Tables 4.2.6.8 and 6.1.1.4'
Ge Ge 0.1547 1.8001 'International Tables Vol C Tables 4.2.6.8 and 6.1.1.4'
Br Br -0.2901 2.4595 'International Tables Vol C Tables 4.2.6.8 and 6.1.1.4'

loop_
_geom_angle_atom_site_label_1
_geom_angle_atom_site_label_2
_geom_angle_atom_site_label_3
_geom_angle
N1 Ge1 N2 80.00(11)
N1 Ge1 Br1 96.58(9)
N2 Ge1 Br1 98.08(8)
C1 N1 C8 123.0(3)
C1 N1 Ge1 117.6(2)
C8 N1 Ge1 119.3(2)
C7 N2 C9 122.9(3)
C7 N2 Ge1 117.6(2)
C9 N2 Ge1 119.6(2)
N1 C1 C2 122.3(3)
N1 C1 C7 112.6(3)
C2 C1 C7 125.1(3)
C3 C2 C1 131.8(4)
C3 C2 H2 114.1
C1 C2 H2 114.1
C2 C3 C4 130.2(4)
C2 C3 H3 114.9
C4 C3 H3 114.9
C5 C4 C3 125.8(4)
C5 C4 H4 117.1
C3 C4 H4 117.1
C4 C5 C6 129.9(4)
C4 C5 H5 115.0
C6 C5 H5 115.0
C5 C6 C7 131.4(3)
C5 C6 H6 114.3
C7 C6 H6 114.3
N2 C7 C6 122.3(3)
N2 C7 C1 111.9(3)
C6 C7 C1 125.8(3)
N1 C8 C10 114.2(3)
N1 C8 H8A 108.7
C10 C8 H8A 108.7
N1 C8 H8B 108.7
C10 C8 H8B 108.7
H8A C8 H8B 107.6
N2 C9 C11 113.7(3)
N2 C9 H9A 108.8
C11 C9 H9A 108.8
N2 C9 H9B 108.8
C11 C9 H9B 108.8
H9A C9 H9B 107.7
C13 C10 C8 112.4(4)
C13 C10 C12 110.8(4)
C8 C10 C12 109.1(4)
C13 C10 H10 108.2
C8 C10 H10 108.2
C12 C10 H10 108.2
C14 C11 C9 109.8(3)
C14 C11 C15 110.6(3)
C9 C11 C15 112.1(3)
C14 C11 H11 108.1
C9 C11 H11 108.1
C15 C11 H11 108.1
C10 C12 H12A 109.5
C10 C12 H12B 109.5
H12A C12 H12B 109.5
C10 C12 H12C 109.5
H12A C12 H12C 109.5
H12B C12 H12C 109.5
C10 C13 H13A 109.5
C10 C13 H13B 109.5
H13A C13 H13B 109.5
C10 C13 H13C 109.5
H13A C13 H13C 109.5
H13B C13 H13C 109.5
C11 C14 H14A 109.5
C11 C14 H14B 109.5
H14A C14 H14B 109.5
C11 C14 H14C 109.5
H14A C14 H14C 109.5
H14B C14 H14C 109.5
C11 C15 H15A 109.5
C11 C15 H15B 109.5
H15A C15 H15B 109.5
C11 C15 H15C 109.5
H15A C15 H15C 109.5
H15B C15 H15C 109.5

loop_
_geom_bond_atom_site_label_1
_geom_bond_atom_site_label_2
_geom_bond_distance
Ge1 N1 1.926(3)
Ge1 N2 1.936(3)
Ge1 Br1 2.5324(7)
N1 C1 1.339(4)
N1 C8 1.462(4)
N2 C7 1.343(4)
N2 C9 1.464(4)
C1 C2 1.395(5)
C1 C7 1.466(4)
C2 C3 1.375(5)
C2 H2 0.9300
C3 C4 1.387(6)
C3 H3 0.9300
C4 C5 1.379(5)
C4 H4 0.9300
C5 C6 1.387(5)
C5 H5 0.9300
C6 C7 1.392(5)
C6 H6 0.9300
C8 C10 1.517(5)
C8 H8A 0.9700
C8 H8B 0.9700
C9 C11 1.519(5)
C9 H9A 0.9700
C9 H9B 0.9700
C10 C13 1.508(6)
C10 C12 1.524(6)
C10 H10 0.9800
C11 C14 1.514(5)
C11 C15 1.527(6)
C11 H11 0.9800
C12 H12A 0.9600
C12 H12B 0.9600
C12 H12C 0.9600
C13 H13A 0.9600
C13 H13B 0.9600
C13 H13C 0.9600
C14 H14A 0.9600
C14 H14B 0.9600
C14 H14C 0.9600
C15 H15A 0.9600
C15 H15B 0.9600
C15 H15C 0.9600

loop_
_geom_torsion_atom_site_label_1
_geom_torsion_atom_site_label_2
_geom_torsion_atom_site_label_3
_geom_torsion_atom_site_label_4
_geom_torsion
N2 Ge1 N1 C1 5.5(2)
Br1 Ge1 N1 C1 -91.6(2)
N2 Ge1 N1 C8 -178.5(3)
Br1 Ge1 N1 C8 84.4(3)
N1 Ge1 N2 C7 -3.9(2)
Br1 Ge1 N2 C7 91.4(2)
N1 Ge1 N2 C9 175.9(3)
Br1 Ge1 N2 C9 -88.8(2)
C8 N1 C1 C2 -2.7(5)
Ge1 N1 C1 C2 173.1(3)
C8 N1 C1 C7 178.2(3)
Ge1 N1 C1 C7 -6.0(4)
N1 C1 C2 C3 179.2(4)
C7 C1 C2 C3 -1.9(6)
C1 C2 C3 C4 0.0(8)
C2 C3 C4 C5 0.2(8)
C3 C4 C5 C6 0.4(7)
C4 C5 C6 C7 0.7(7)
C9 N2 C7 C6 2.2(5)
Ge1 N2 C7 C6 -178.0(3)
C9 N2 C7 C1 -178.0(3)
Ge1 N2 C7 C1 1.8(4)
C5 C6 C7 N2 177.0(4)
C5 C6 C7 C1 -2.7(6)
N1 C1 C7 N2 2.6(4)
C2 C1 C7 N2 -176.5(3)
N1 C1 C7 C6 -177.6(3)
C2 C1 C7 C6 3.3(5)
C1 N1 C8 C10 -77.9(4)
Ge1 N1 C8 C10 106.3(3)
C7 N2 C9 C11 80.5(4)
Ge1 N2 C9 C11 -99.3(3)
N1 C8 C10 C13 -57.4(5)
N1 C8 C10 C12 179.3(4)
N2 C9 C11 C14 -179.4(3)
N2 C9 C11 C15 57.2(4)
